data_7707569
loop_
_publ_author_name
'Chapple, Peter M.'
'Hamdoun, Ghanem'
'Roisnel, Thierry'
'Carpentier, Jean-Fran\,cois'
'Oulyadi, Hassan'
'Sarazin, Yann'

_publ_section_title
;
 Bis(imino)carbazolate lead(II) fluoride and related halides.
;
_journal_issue 26
_journal_name_full 'Dalton transactions (Cambridge, England : 2003)'
_journal_page_first 9021
_journal_page_last 9025
_journal_paper_doi 10.1039/d1dt01615f
_journal_volume 50
_journal_year 2021
_chemical_compound_source 'synthesis as described'
_chemical_formula_moiety 'C53 H77 N3 Pb Si2'
_chemical_formula_sum 'C53 H77 N3 Pb Si2'
_chemical_formula_weight 1019.54
_space_group_crystal_system triclinic
_space_group_IT_number 2
_space_group_name_Hall '-P 1'
_space_group_name_H-M_alt 'P -1'
_atom_sites_solution_hydrogens geom
_atom_sites_solution_primary dual
_atom_sites_solution_secondary difmap
_audit_update_record
;
2021-04-26 deposited with the CCDC.	2021-06-04 downloaded from the CCDC.
;
_cell_angle_alpha 70.105(11)
_cell_angle_beta 79.200(12)
_cell_angle_gamma 76.778(9)
_cell_formula_units_Z 2
_cell_length_a 12.863(4)
_cell_length_b 13.581(5)
_cell_length_c 16.539(6)
_cell_measurement_reflns_used 4781
_cell_measurement_temperature 150(2)
_cell_measurement_theta_max 23.5065
_cell_measurement_theta_min 2.6286
_cell_measurement_wavelength 0.710730
_cell_volume 2625.8(16)
_computing_cell_refinement 'Bruker APEX2 (Bruker, 2014)'
_computing_data_collection 'Bruker APEX2 (Bruker, 2014)'
_computing_data_reduction 'Bruker APEX2 (Bruker, 2014)'
_computing_molecular_graphics
;
   'SXGRAPH (L. Farrugia, 1999), Mercury (CSD, 2020)'
;
_computing_publication_material 'CRYSCALC (T. Roisnel, local program, ver. 2021)'
_computing_structure_refinement 'SHELXL-2018_3 (Sheldrick, 2018)'
_computing_structure_solution 'SHELXT (G. Sheldrick, 2015)'
_diffrn_ambient_temperature 150(2)
_diffrn_detector 'CCD plate'
_diffrn_detector_area_resol_mean 8.33
_diffrn_measured_fraction_theta_full 0.995
_diffrn_measured_fraction_theta_max 0.967
_diffrn_measurement_device_type 'APEXII Bruker-AXS'
_diffrn_measurement_method 'CCD rotation images, thin slices'
_diffrn_orient_matrix_UB_11 0.0360848
_diffrn_orient_matrix_UB_12 -0.0245303
_diffrn_orient_matrix_UB_13 -0.0504865
_diffrn_orient_matrix_UB_21 -0.0709763
_diffrn_orient_matrix_UB_22 -0.0083837
_diffrn_orient_matrix_UB_23 -0.0108087
_diffrn_orient_matrix_UB_31 -0.0113145
_diffrn_orient_matrix_UB_32 0.0752606
_diffrn_orient_matrix_UB_33 -0.0387095
_diffrn_radiation_monochromator graphite
_diffrn_radiation_probe x-ray
_diffrn_radiation_source 'fine-focus sealed tube'
_diffrn_radiation_type MoK\a
_diffrn_radiation_wavelength 0.71073
_diffrn_reflns_av_unetI/netI 0.0761
_diffrn_reflns_limit_h_max 16
_diffrn_reflns_limit_h_min -16
_diffrn_reflns_limit_k_max 17
_diffrn_reflns_limit_k_min -16
_diffrn_reflns_limit_l_max 21
_diffrn_reflns_limit_l_min 0
_diffrn_reflns_number 11957
_diffrn_reflns_theta_full 25.242
_diffrn_reflns_theta_max 27.734
_diffrn_reflns_theta_min 1.742
_exptl_absorpt_coefficient_mu 3.293
_exptl_absorpt_correction_T_max 0.696
_exptl_absorpt_correction_T_min 0.468
_exptl_absorpt_correction_type multi-scan
_exptl_absorpt_process_details
;
  [Sheldrick, G.M. (2014). SADABS Bruker AXS Inc., Madison, Wisconsin, USA]
;
_exptl_crystal_colour orange
_exptl_crystal_density_diffrn 1.289
_exptl_crystal_description prism
_exptl_crystal_F_000 1052
_exptl_crystal_size_max 0.270
_exptl_crystal_size_mid 0.200
_exptl_crystal_size_min 0.110
_refine_diff_density_max 2.455
_refine_diff_density_min -1.407
_refine_diff_density_rms 0.165
_refine_ls_extinction_method none
_refine_ls_goodness_of_fit_ref 1.019
_refine_ls_hydrogen_treatment constr
_refine_ls_matrix_type full
_refine_ls_number_parameters 509
_refine_ls_number_reflns 11957
_refine_ls_number_restraints 0
_refine_ls_restrained_S_all 1.019
_refine_ls_R_factor_all 0.0665
_refine_ls_R_factor_gt 0.0471
_refine_ls_shift/su_max 0.005
_refine_ls_shift/su_mean 0.000
_refine_ls_structure_factor_coef Fsqd
_refine_ls_weighting_details 'w=1/[\s^2^(Fo^2^)+(0.0481P)^2^+2.8604P] where P=(Fo^2^+2Fc^2^)/3'
_refine_ls_weighting_scheme calc
_refine_ls_wR_factor_gt 0.1012
_refine_ls_wR_factor_ref 0.1100
_reflns_number_gt 9780
_reflns_number_total 11957
_reflns_threshold_expression >2sigma(I)
_cod_data_source_file d1dt01615f2.cif
_cod_data_source_block 6
_cod_depositor_comments 'Adding full bibliography for 7707569--7707575.cif.'
_cod_original_cell_volume 2625.9(15)
_cod_database_code 7707569

loop_
_space_group_symop_operation_xyz
'x, y, z'
'-x, -y, -z'

loop_
_atom_site_label
_atom_site_type_symbol
_atom_site_fract_x
_atom_site_fract_y
_atom_site_fract_z
_atom_site_U_iso_or_equiv
_atom_site_adp_type
_atom_site_occupancy
_atom_site_site_symmetry_order
_atom_site_calc_flag
_atom_site_refinement_flags_posn
_atom_site_refinement_flags_adp
_atom_site_refinement_flags_occupancy
_atom_site_disorder_assembly
_atom_site_disorder_group
Pb1 Pb 0.32325(2) 0.45038(2) 0.34731(2) 0.02021(7) Uani 1 1 d . . . . .
Si1A Si 0.28201(14) 0.50059(14) 0.12103(11) 0.0345(4) Uani 0.5 1 d . . P A 1
C1A C 0.2202(17) 0.5084(15) 0.2301(13) 0.0676(9) Uani 0.5 1 d . . P A 1
H1A H 0.203928 0.587103 0.219467 0.081 Uiso 0.5 1 calc R U P A 1
C2A C 0.4208(7) 0.4247(7) 0.1057(6) 0.0676(9) Uani 0.5 1 d . . P A 1
H2A1 H 0.421478 0.348758 0.136017 0.101 Uiso 0.5 1 calc R U P A 1
H2A2 H 0.443382 0.435465 0.043788 0.101 Uiso 0.5 1 calc R U P A 1
H2A3 H 0.470356 0.449959 0.129244 0.101 Uiso 0.5 1 calc R U P A 1
C3A C 0.2901(7) 0.6420(7) 0.0615(6) 0.0676(9) Uani 0.5 1 d . . P A 1
H3A1 H 0.322040 0.648794 0.001603 0.101 Uiso 0.5 1 calc R U P A 1
H3A2 H 0.217681 0.685012 0.061650 0.101 Uiso 0.5 1 calc R U P A 1
H3A3 H 0.334843 0.666897 0.089668 0.101 Uiso 0.5 1 calc R U P A 1
C4A C 0.1976(7) 0.4595(7) 0.0620(5) 0.0676(9) Uani 0.5 1 d . . P A 1
H4A1 H 0.191051 0.384763 0.091262 0.101 Uiso 0.5 1 calc R U P A 1
H4A2 H 0.126029 0.504115 0.061297 0.101 Uiso 0.5 1 calc R U P A 1
H4A3 H 0.231611 0.467902 0.002363 0.101 Uiso 0.5 1 calc R U P A 1
Si2A Si 0.08589(13) 0.47106(13) 0.27893(11) 0.0323(4) Uani 0.5 1 d . . P A 1
C5A C 0.0427(7) 0.5155(7) 0.3782(5) 0.0676(9) Uani 0.5 1 d . . P A 1
H5A1 H 0.045288 0.591355 0.362688 0.101 Uiso 0.5 1 calc R U P A 1
H5A2 H -0.030891 0.503898 0.401614 0.101 Uiso 0.5 1 calc R U P A 1
H5A3 H 0.091254 0.474421 0.421974 0.101 Uiso 0.5 1 calc R U P A 1
C6A C 0.0779(7) 0.3286(7) 0.3157(6) 0.0676(9) Uani 0.5 1 d . . P A 1
H6A1 H 0.131161 0.288909 0.355929 0.101 Uiso 0.5 1 calc R U P A 1
H6A2 H 0.005701 0.318698 0.345054 0.101 Uiso 0.5 1 calc R U P A 1
H6A3 H 0.092640 0.302286 0.265617 0.101 Uiso 0.5 1 calc R U P A 1
C7A C -0.0162(7) 0.5419(7) 0.2033(6) 0.0676(9) Uani 0.5 1 d . . P A 1
H7A1 H -0.013899 0.618176 0.182526 0.101 Uiso 0.5 1 calc R U P A 1
H7A2 H -0.000914 0.514268 0.153891 0.101 Uiso 0.5 1 calc R U P A 1
H7A3 H -0.087853 0.530680 0.233328 0.101 Uiso 0.5 1 calc R U P A 1
Si1B Si 0.28201(14) 0.50059(14) 0.12103(11) 0.0345(4) Uani 0.5 1 d . . P A 2
C1B C 0.2297(16) 0.4656(15) 0.2353(13) 0.0676(9) Uani 0.5 1 d . . P A 2
H1B H 0.243880 0.387309 0.244101 0.081 Uiso 0.5 1 calc R U P A 2
C2B C 0.4208(7) 0.4247(7) 0.1057(6) 0.0676(9) Uani 0.5 1 d . . P A 2
H2B1 H 0.447844 0.444360 0.043911 0.101 Uiso 0.5 1 calc R U P A 2
H2B2 H 0.468050 0.441601 0.137297 0.101 Uiso 0.5 1 calc R U P A 2
H2B3 H 0.419322 0.348221 0.127841 0.101 Uiso 0.5 1 calc R U P A 2
C3B C 0.2901(7) 0.6420(7) 0.0615(6) 0.0676(9) Uani 0.5 1 d . . P A 2
H3B1 H 0.319512 0.649195 0.001038 0.101 Uiso 0.5 1 calc R U P A 2
H3B2 H 0.218006 0.685387 0.063527 0.101 Uiso 0.5 1 calc R U P A 2
H3B3 H 0.337046 0.666122 0.088356 0.101 Uiso 0.5 1 calc R U P A 2
C4B C 0.1976(7) 0.4595(7) 0.0620(5) 0.0676(9) Uani 0.5 1 d . . P A 2
H4B1 H 0.225401 0.478103 0.000319 0.101 Uiso 0.5 1 calc R U P A 2
H4B2 H 0.200140 0.382384 0.085685 0.101 Uiso 0.5 1 calc R U P A 2
H4B3 H 0.123151 0.496293 0.068918 0.101 Uiso 0.5 1 calc R U P A 2
Si2B Si 0.08589(13) 0.47106(13) 0.27893(11) 0.0323(4) Uani 0.5 1 d . . P A 2
C5B C 0.0427(7) 0.5155(7) 0.3782(5) 0.0676(9) Uani 0.5 1 d . . P A 2
H5B1 H 0.045288 0.591355 0.362688 0.101 Uiso 0.5 1 calc R U P A 2
H5B2 H -0.030891 0.503898 0.401614 0.101 Uiso 0.5 1 calc R U P A 2
H5B3 H 0.091254 0.474421 0.421974 0.101 Uiso 0.5 1 calc R U P A 2
C6B C 0.0779(7) 0.3286(7) 0.3157(6) 0.0676(9) Uani 0.5 1 d . . P A 2
H6B1 H 0.004192 0.319249 0.340950 0.101 Uiso 0.5 1 calc R U P A 2
H6B2 H 0.098198 0.300958 0.266273 0.101 Uiso 0.5 1 calc R U P A 2
H6B3 H 0.127112 0.289685 0.359377 0.101 Uiso 0.5 1 calc R U P A 2
C7B C -0.0162(7) 0.5419(7) 0.2033(6) 0.0676(9) Uani 0.5 1 d . . P A 2
H7B1 H -0.013899 0.618176 0.182526 0.101 Uiso 0.5 1 calc R U P A 2
H7B2 H -0.000914 0.514268 0.153891 0.101 Uiso 0.5 1 calc R U P A 2
H7B3 H -0.087853 0.530680 0.233328 0.101 Uiso 0.5 1 calc R U P A 2
N8 N 0.4950(3) 0.4736(3) 0.2745(3) 0.0193(9) Uani 1 1 d . . . . .
N11 N 0.3142(3) 0.6539(3) 0.3202(3) 0.0240(10) Uani 1 1 d . . . . .
C12 C 0.2252(4) 0.7071(4) 0.3669(4) 0.0247(12) Uani 1 1 d . . . . .
C13 C 0.2289(5) 0.6842(5) 0.4556(4) 0.0323(13) Uani 1 1 d . . . . .
C14 C 0.1449(6) 0.7385(6) 0.4998(5) 0.0538(19) Uani 1 1 d . . . . .
H14 H 0.145550 0.726590 0.559745 0.065 Uiso 1 1 calc R U . . .
C15 C 0.0624(6) 0.8077(6) 0.4593(6) 0.057(2) Uani 1 1 d . . . . .
H15 H 0.005887 0.842634 0.491289 0.069 Uiso 1 1 calc R U . . .
C16 C 0.0601(5) 0.8276(5) 0.3727(5) 0.0467(18) Uani 1 1 d . . . . .
H16 H 0.001915 0.876738 0.345347 0.056 Uiso 1 1 calc R U . . .
C17 C 0.1409(4) 0.7776(4) 0.3238(4) 0.0339(14) Uani 1 1 d . . . . .
C18 C 0.3219(5) 0.6111(5) 0.5004(4) 0.0384(15) Uani 1 1 d . . . . .
H18 H 0.357090 0.563135 0.464881 0.046 Uiso 1 1 calc R U . . .
C19 C 0.2896(7) 0.5409(7) 0.5897(5) 0.062(2) Uani 1 1 d . . . . .
H19A H 0.260693 0.584650 0.628030 0.093 Uiso 1 1 calc R U . . .
H19B H 0.352587 0.489283 0.611996 0.093 Uiso 1 1 calc R U . . .
H19C H 0.234486 0.503050 0.587263 0.093 Uiso 1 1 calc R U . . .
C20 C 0.4061(6) 0.6725(7) 0.5030(5) 0.061(2) Uani 1 1 d . . . . .
H20A H 0.372006 0.727798 0.530071 0.092 Uiso 1 1 calc R U . . .
H20B H 0.437764 0.705720 0.443867 0.092 Uiso 1 1 calc R U . . .
H20C H 0.462611 0.623583 0.536751 0.092 Uiso 1 1 calc R U . . .
C21 C 0.1369(5) 0.7992(5) 0.2287(5) 0.0468(18) Uani 1 1 d . . . . .
H21 H 0.183620 0.737791 0.211902 0.056 Uiso 1 1 calc R U . . .
C22 C 0.1783(6) 0.8988(7) 0.1715(5) 0.065(2) Uani 1 1 d . . . . .
H22A H 0.136367 0.960140 0.188547 0.097 Uiso 1 1 calc R U . . .
H22B H 0.171315 0.909561 0.111002 0.097 Uiso 1 1 calc R U . . .
H22C H 0.254155 0.891475 0.177997 0.097 Uiso 1 1 calc R U . . .
C23 C 0.0230(7) 0.8087(7) 0.2067(6) 0.077(3) Uani 1 1 d . . . . .
H23A H -0.009980 0.749472 0.247254 0.116 Uiso 1 1 calc R U . . .
H23B H 0.027558 0.806594 0.147444 0.116 Uiso 1 1 calc R U . . .
H23C H -0.021006 0.876240 0.211261 0.116 Uiso 1 1 calc R U . . .
C24 C 0.3861(4) 0.7083(4) 0.2781(4) 0.0241(12) Uani 1 1 d . . . . .
H24 H 0.372637 0.780083 0.278122 0.029 Uiso 1 1 calc R U . . .
C25 C 0.4860(4) 0.6746(4) 0.2302(3) 0.0214(11) Uani 1 1 d . . . . .
C26 C 0.5454(4) 0.7544(4) 0.1841(3) 0.0218(11) Uani 1 1 d . . . . .
H26 H 0.513952 0.825146 0.183331 0.026 Uiso 1 1 calc R U . . .
C27 C 0.6486(4) 0.7382(4) 0.1384(3) 0.0224(11) Uani 1 1 d . . . . .
C28 C 0.6940(4) 0.6333(4) 0.1421(3) 0.0200(11) Uani 1 1 d . . . . .
H28 H 0.763998 0.617789 0.113266 0.024 Uiso 1 1 calc R U . . .
C29 C 0.6369(4) 0.5513(4) 0.1881(3) 0.0198(11) Uani 1 1 d . . . . .
C30 C 0.5319(4) 0.5677(4) 0.2319(3) 0.0190(10) Uani 1 1 d . . . . .
C31 C 0.7046(4) 0.8323(4) 0.0897(4) 0.0251(12) Uani 1 1 d . . . . .
C32 C 0.8110(5) 0.8004(5) 0.0385(4) 0.0330(14) Uani 1 1 d . . . . .
H32A H 0.842520 0.863888 0.005733 0.049 Uiso 1 1 calc R U . . .
H32B H 0.798388 0.766679 -0.001755 0.049 Uiso 1 1 calc R U . . .
H32C H 0.860561 0.750175 0.078415 0.049 Uiso 1 1 calc R U . . .
C33 C 0.7272(6) 0.8810(5) 0.1549(4) 0.0451(17) Uani 1 1 d . . . . .
H33A H 0.773208 0.827264 0.195980 0.068 Uiso 1 1 calc R U . . .
H33B H 0.659096 0.905136 0.186458 0.068 Uiso 1 1 calc R U . . .
H33C H 0.763585 0.941666 0.123734 0.068 Uiso 1 1 calc R U . . .
C34 C 0.6322(5) 0.9166(5) 0.0277(4) 0.0456(18) Uani 1 1 d . . . . .
H34A H 0.668123 0.977707 -0.002921 0.068 Uiso 1 1 calc R U . . .
H34B H 0.564523 0.939675 0.060297 0.068 Uiso 1 1 calc R U . . .
H34C H 0.617093 0.886942 -0.014335 0.068 Uiso 1 1 calc R U . . .
N41 N 0.4082(3) 0.2508(3) 0.3542(3) 0.0211(9) Uani 1 1 d . . . . .
C42 C 0.3447(4) 0.1678(4) 0.3975(4) 0.0245(12) Uani 1 1 d . . . . .
C43 C 0.3121(5) 0.1455(4) 0.4859(4) 0.0328(14) Uani 1 1 d . . . . .
C44 C 0.2520(6) 0.0638(5) 0.5260(5) 0.0521(19) Uani 1 1 d . . . . .
H44 H 0.228441 0.046986 0.586273 0.063 Uiso 1 1 calc R U . . .
C45 C 0.2270(6) 0.0081(6) 0.4798(6) 0.066(2) Uani 1 1 d . . . . .
H45 H 0.188733 -0.048832 0.508672 0.079 Uiso 1 1 calc R U . . .
C46 C 0.2566(5) 0.0333(5) 0.3922(6) 0.0513(19) Uani 1 1 d . . . . .
H46 H 0.236348 -0.004890 0.360755 0.062 Uiso 1 1 calc R U . . .
C47 C 0.3154(4) 0.1134(5) 0.3489(4) 0.0313(13) Uani 1 1 d . . . . .
C48 C 0.3424(5) 0.2018(5) 0.5409(4) 0.0378(15) Uani 1 1 d . . . . .
H48 H 0.381313 0.259465 0.501166 0.045 Uiso 1 1 calc R U . . .
C49 C 0.4185(6) 0.1258(6) 0.6038(5) 0.058(2) Uani 1 1 d . . . . .
H49A H 0.383644 0.066449 0.641791 0.087 Uiso 1 1 calc R U . . .
H49B H 0.436857 0.163402 0.638859 0.087 Uiso 1 1 calc R U . . .
H49C H 0.484157 0.098367 0.571504 0.087 Uiso 1 1 calc R U . . .
C50 C 0.2421(6) 0.2544(6) 0.5877(5) 0.058(2) Uani 1 1 d . . . . .
H50A H 0.193421 0.300654 0.545449 0.088 Uiso 1 1 calc R U . . .
H50B H 0.263475 0.296899 0.617192 0.088 Uiso 1 1 calc R U . . .
H50C H 0.205305 0.199270 0.630406 0.088 Uiso 1 1 calc R U . . .
C51 C 0.3450(5) 0.1427(5) 0.2516(4) 0.0400(16) Uani 1 1 d . . . . .
H51 H 0.359507 0.217155 0.230086 0.048 Uiso 1 1 calc R U . . .
C52 C 0.4439(7) 0.0716(9) 0.2248(6) 0.090(2) Uani 1 1 d . . . . .
H52A H 0.505500 0.077204 0.248997 0.136 Uiso 1 1 calc R U . . .
H52B H 0.458302 0.093480 0.161514 0.136 Uiso 1 1 calc R U . . .
H52C H 0.432291 -0.002269 0.246622 0.136 Uiso 1 1 calc R U . . .
C53 C 0.2548(7) 0.1393(9) 0.2053(6) 0.090(2) Uani 1 1 d . . . . .
H53A H 0.244294 0.065633 0.220621 0.136 Uiso 1 1 calc R U . . .
H53B H 0.273858 0.167293 0.142545 0.136 Uiso 1 1 calc R U . . .
H53C H 0.188177 0.182831 0.222902 0.136 Uiso 1 1 calc R U . . .
C54 C 0.5079(4) 0.2191(4) 0.3379(4) 0.0232(11) Uani 1 1 d . . . . .
H54 H 0.532548 0.144680 0.360435 0.028 Uiso 1 1 calc R U . . .
C55 C 0.5893(4) 0.2819(4) 0.2891(3) 0.0218(11) Uani 1 1 d . . . . .
C56 C 0.6882(4) 0.2223(4) 0.2663(4) 0.0244(12) Uani 1 1 d . . . . .
H56 H 0.696255 0.146951 0.288475 0.029 Uiso 1 1 calc R U . . .
C57 C 0.7754(4) 0.2652(4) 0.2135(4) 0.0231(11) Uani 1 1 d . . . . .
C58 C 0.7629(4) 0.3751(4) 0.1838(3) 0.0218(11) Uani 1 1 d . . . . .
H58 H 0.820166 0.408034 0.147733 0.026 Uiso 1 1 calc R U . . .
C59 C 0.6673(4) 0.4381(4) 0.2063(3) 0.0192(11) Uani 1 1 d . . . . .
C60 C 0.5789(4) 0.3944(4) 0.2587(3) 0.0181(10) Uani 1 1 d . . . . .
C61 C 0.8779(4) 0.1913(4) 0.1916(4) 0.0299(13) Uani 1 1 d . . . . .
C62 C 0.9277(5) 0.1255(5) 0.2747(4) 0.0404(16) Uani 1 1 d . . . . .
H62A H 0.875981 0.083884 0.315465 0.061 Uiso 1 1 calc R U . . .
H62B H 0.946229 0.173065 0.300814 0.061 Uiso 1 1 calc R U . . .
H62C H 0.992852 0.077172 0.261205 0.061 Uiso 1 1 calc R U . . .
C63 C 0.8494(5) 0.1164(5) 0.1500(5) 0.0497(19) Uani 1 1 d . . . . .
H63A H 0.915413 0.071561 0.133125 0.074 Uiso 1 1 calc R U . . .
H63B H 0.813393 0.158863 0.098691 0.074 Uiso 1 1 calc R U . . .
H63C H 0.801414 0.071323 0.191899 0.074 Uiso 1 1 calc R U . . .
C64 C 0.9609(5) 0.2529(5) 0.1285(4) 0.0402(16) Uani 1 1 d . . . . .
H64A H 0.984140 0.296648 0.155776 0.060 Uiso 1 1 calc R U . . .
H64B H 0.928839 0.298787 0.076060 0.060 Uiso 1 1 calc R U . . .
H64C H 1.023114 0.202694 0.113227 0.060 Uiso 1 1 calc R U . . .

loop_
_atom_site_aniso_label
_atom_site_aniso_U_11
_atom_site_aniso_U_22
_atom_site_aniso_U_33
_atom_site_aniso_U_23
_atom_site_aniso_U_13
_atom_site_aniso_U_12
Pb1 0.01797(10) 0.01954(10) 0.02449(12) -0.00877(8) -0.00229(7) -0.00330(7)
Si1A 0.0400(10) 0.0387(10) 0.0256(9) -0.0085(7) -0.0062(7) -0.0090(8)
C1A 0.067(2) 0.077(2) 0.063(2) -0.0284(19) -0.0066(17) -0.0105(19)
C2A 0.067(2) 0.077(2) 0.063(2) -0.0284(19) -0.0066(17) -0.0105(19)
C3A 0.067(2) 0.077(2) 0.063(2) -0.0284(19) -0.0066(17) -0.0105(19)
C4A 0.067(2) 0.077(2) 0.063(2) -0.0284(19) -0.0066(17) -0.0105(19)
Si2A 0.0251(8) 0.0329(9) 0.0422(10) -0.0152(8) -0.0061(7) -0.0046(7)
C5A 0.067(2) 0.077(2) 0.063(2) -0.0284(19) -0.0066(17) -0.0105(19)
C6A 0.067(2) 0.077(2) 0.063(2) -0.0284(19) -0.0066(17) -0.0105(19)
C7A 0.067(2) 0.077(2) 0.063(2) -0.0284(19) -0.0066(17) -0.0105(19)
Si1B 0.0400(10) 0.0387(10) 0.0256(9) -0.0085(7) -0.0062(7) -0.0090(8)
C1B 0.067(2) 0.077(2) 0.063(2) -0.0284(19) -0.0066(17) -0.0105(19)
C2B 0.067(2) 0.077(2) 0.063(2) -0.0284(19) -0.0066(17) -0.0105(19)
C3B 0.067(2) 0.077(2) 0.063(2) -0.0284(19) -0.0066(17) -0.0105(19)
C4B 0.067(2) 0.077(2) 0.063(2) -0.0284(19) -0.0066(17) -0.0105(19)
Si2B 0.0251(8) 0.0329(9) 0.0422(10) -0.0152(8) -0.0061(7) -0.0046(7)
C5B 0.067(2) 0.077(2) 0.063(2) -0.0284(19) -0.0066(17) -0.0105(19)
C6B 0.067(2) 0.077(2) 0.063(2) -0.0284(19) -0.0066(17) -0.0105(19)
C7B 0.067(2) 0.077(2) 0.063(2) -0.0284(19) -0.0066(17) -0.0105(19)
N8 0.016(2) 0.017(2) 0.027(2) -0.0092(18) -0.0016(18) -0.0033(17)
N11 0.020(2) 0.023(2) 0.031(3) -0.012(2) -0.0009(19) -0.0036(18)
C12 0.013(2) 0.019(3) 0.046(4) -0.017(3) 0.003(2) -0.005(2)
C13 0.030(3) 0.034(3) 0.041(4) -0.024(3) 0.006(3) -0.011(3)
C14 0.057(5) 0.052(4) 0.055(5) -0.033(4) 0.012(4) -0.006(4)
C15 0.034(4) 0.044(4) 0.088(6) -0.037(4) 0.022(4) 0.006(3)
C16 0.028(3) 0.028(3) 0.080(6) -0.021(4) -0.002(3) 0.005(3)
C17 0.023(3) 0.022(3) 0.060(4) -0.019(3) -0.003(3) -0.002(2)
C18 0.042(4) 0.050(4) 0.035(3) -0.025(3) -0.012(3) -0.006(3)
C19 0.071(5) 0.071(5) 0.052(5) -0.013(4) -0.022(4) -0.025(4)
C20 0.054(5) 0.086(6) 0.055(5) -0.025(4) -0.009(4) -0.026(4)
C21 0.045(4) 0.026(3) 0.065(5) -0.012(3) -0.020(4) 0.012(3)
C22 0.036(4) 0.072(6) 0.066(5) 0.003(4) -0.007(4) -0.007(4)
C23 0.078(6) 0.051(5) 0.099(7) 0.011(5) -0.054(6) -0.023(4)
C24 0.019(3) 0.014(2) 0.038(3) -0.008(2) -0.005(2) 0.002(2)
C25 0.018(3) 0.019(3) 0.029(3) -0.010(2) -0.004(2) -0.001(2)
C26 0.023(3) 0.013(2) 0.031(3) -0.009(2) -0.006(2) 0.000(2)
C27 0.020(3) 0.022(3) 0.025(3) -0.007(2) -0.003(2) -0.004(2)
C28 0.020(3) 0.019(3) 0.023(3) -0.012(2) 0.000(2) -0.002(2)
C29 0.022(3) 0.018(3) 0.019(3) -0.005(2) -0.004(2) -0.002(2)
C30 0.019(3) 0.015(2) 0.023(3) -0.004(2) -0.006(2) -0.003(2)
C31 0.028(3) 0.019(3) 0.027(3) -0.006(2) 0.001(2) -0.006(2)
C32 0.030(3) 0.028(3) 0.038(4) -0.010(3) 0.006(3) -0.009(3)
C33 0.056(4) 0.046(4) 0.049(4) -0.027(3) 0.009(3) -0.033(3)
C34 0.033(4) 0.033(4) 0.050(4) 0.006(3) -0.002(3) 0.002(3)
N41 0.021(2) 0.016(2) 0.026(2) -0.0055(18) -0.0054(19) -0.0031(17)
C42 0.015(2) 0.022(3) 0.038(3) -0.011(2) -0.002(2) -0.005(2)
C43 0.034(3) 0.020(3) 0.040(4) -0.005(3) 0.003(3) -0.010(2)
C44 0.058(5) 0.041(4) 0.060(5) -0.017(4) 0.015(4) -0.030(3)
C45 0.062(5) 0.041(4) 0.101(7) -0.029(4) 0.024(5) -0.036(4)
C46 0.041(4) 0.042(4) 0.090(6) -0.041(4) 0.000(4) -0.019(3)
C47 0.021(3) 0.029(3) 0.049(4) -0.017(3) -0.006(3) -0.005(2)
C48 0.049(4) 0.032(3) 0.031(3) -0.006(3) -0.001(3) -0.013(3)
C49 0.073(5) 0.048(4) 0.047(4) 0.001(4) -0.013(4) -0.018(4)
C50 0.075(6) 0.048(4) 0.048(4) -0.021(4) 0.008(4) -0.007(4)
C51 0.043(4) 0.037(4) 0.048(4) -0.021(3) -0.023(3) 0.001(3)
C52 0.062(4) 0.146(7) 0.082(5) -0.075(5) -0.027(4) 0.022(4)
C53 0.062(4) 0.146(7) 0.082(5) -0.075(5) -0.027(4) 0.022(4)
C54 0.022(3) 0.013(2) 0.033(3) -0.006(2) -0.003(2) -0.002(2)
C55 0.018(3) 0.020(3) 0.028(3) -0.008(2) -0.003(2) -0.005(2)
C56 0.021(3) 0.016(3) 0.035(3) -0.009(2) -0.001(2) -0.001(2)
C57 0.020(3) 0.019(3) 0.031(3) -0.011(2) -0.004(2) 0.000(2)
C58 0.016(2) 0.022(3) 0.028(3) -0.010(2) -0.001(2) -0.003(2)
C59 0.020(3) 0.017(3) 0.024(3) -0.009(2) -0.004(2) -0.003(2)
C60 0.018(2) 0.015(2) 0.021(3) -0.007(2) -0.001(2) -0.002(2)
C61 0.022(3) 0.018(3) 0.046(4) -0.013(3) 0.003(3) 0.003(2)
C62 0.023(3) 0.028(3) 0.057(4) -0.004(3) 0.001(3) 0.003(3)
C63 0.040(4) 0.041(4) 0.076(5) -0.040(4) 0.002(4) 0.003(3)
C64 0.029(3) 0.027(3) 0.056(4) -0.016(3) 0.014(3) 0.001(3)

loop_
_atom_type_symbol
_atom_type_description
_atom_type_scat_dispersion_real
_atom_type_scat_dispersion_imag
_atom_type_scat_source
C C 0.0033 0.0016 'International Tables Vol C Tables 4.2.6.8 and 6.1.1.4'
H H 0.0000 0.0000 'International Tables Vol C Tables 4.2.6.8 and 6.1.1.4'
N N 0.0061 0.0033 'International Tables Vol C Tables 4.2.6.8 and 6.1.1.4'
Pb Pb -3.3944 10.1111 'International Tables Vol C Tables 4.2.6.8 and 6.1.1.4'
Si Si 0.0817 0.0704 'International Tables Vol C Tables 4.2.6.8 and 6.1.1.4'

loop_
_geom_angle_atom_site_label_1
_geom_angle_atom_site_label_2
_geom_angle_atom_site_label_3
_geom_angle
_geom_angle_site_symmetry_1
_geom_angle_site_symmetry_3
_geom_angle_publ_flag
C1B Pb1 N8 101.9(5) . . ?
N8 Pb1 C1A 101.2(5) . . ?
C1B Pb1 N11 98.1(5) . . ?
N8 Pb1 N11 78.73(13) . . ?
C1A Pb1 N11 84.9(5) . . ?
C1B Pb1 N41 89.8(5) . . ?
N8 Pb1 N41 80.22(13) . . ?
C1A Pb1 N41 102.9(5) . . ?
N11 Pb1 N41 158.63(13) . . ?
C3A Si1A C1A 101.3(7) . . ?
C3A Si1A C2A 105.8(4) . . ?
C1A Si1A C2A 120.4(7) . . ?
C3A Si1A C4A 106.5(4) . . ?
C1A Si1A C4A 115.3(7) . . ?
C2A Si1A C4A 106.2(4) . . ?
Si1A C1A Si2A 122.0(11) . . ?
Si1A C1A Pb1 121.3(10) . . ?
Si2A C1A Pb1 105.0(9) . . ?
Si1A C1A H1A 101.4 . . ?
Si2A C1A H1A 101.4 . . ?
Pb1 C1A H1A 101.4 . . ?
Si1A C2A H2A1 109.5 . . ?
Si1A C2A H2A2 109.5 . . ?
H2A1 C2A H2A2 109.5 . . ?
Si1A C2A H2A3 109.5 . . ?
H2A1 C2A H2A3 109.5 . . ?
H2A2 C2A H2A3 109.5 . . ?
Si1A C3A H3A1 109.5 . . ?
Si1A C3A H3A2 109.5 . . ?
H3A1 C3A H3A2 109.5 . . ?
Si1A C3A H3A3 109.5 . . ?
H3A1 C3A H3A3 109.5 . . ?
H3A2 C3A H3A3 109.5 . . ?
Si1A C4A H4A1 109.5 . . ?
Si1A C4A H4A2 109.5 . . ?
H4A1 C4A H4A2 109.5 . . ?
Si1A C4A H4A3 109.5 . . ?
H4A1 C4A H4A3 109.5 . . ?
H4A2 C4A H4A3 109.5 . . ?
C6A Si2A C7A 107.6(4) . . ?
C6A Si2A C1A 117.3(6) . . ?
C7A Si2A C1A 110.8(7) . . ?
C6A Si2A C5A 105.6(4) . . ?
C7A Si2A C5A 107.4(4) . . ?
C1A Si2A C5A 107.7(7) . . ?
Si2A C5A H5A1 109.5 . . ?
Si2A C5A H5A2 109.5 . . ?
H5A1 C5A H5A2 109.5 . . ?
Si2A C5A H5A3 109.5 . . ?
H5A1 C5A H5A3 109.5 . . ?
H5A2 C5A H5A3 109.5 . . ?
Si2A C6A H6A1 109.5 . . ?
Si2A C6A H6A2 109.5 . . ?
H6A1 C6A H6A2 109.5 . . ?
Si2A C6A H6A3 109.5 . . ?
H6A1 C6A H6A3 109.5 . . ?
H6A2 C6A H6A3 109.5 . . ?
Si2A C7A H7A1 109.5 . . ?
Si2A C7A H7A2 109.5 . . ?
H7A1 C7A H7A2 109.5 . . ?
Si2A C7A H7A3 109.5 . . ?
H7A1 C7A H7A3 109.5 . . ?
H7A2 C7A H7A3 109.5 . . ?
C1B Si1B C3B 118.3(7) . . ?
C1B Si1B C2B 110.4(7) . . ?
C3B Si1B C2B 105.8(4) . . ?
C1B Si1B C4B 109.0(7) . . ?
C3B Si1B C4B 106.5(4) . . ?
C2B Si1B C4B 106.2(4) . . ?
Si1B C1B Si2B 125.4(11) . . ?
Si1B C1B Pb1 125.5(10) . . ?
Si2B C1B Pb1 107.4(9) . . ?
Si1B C1B H1B 94.4 . . ?
Si2B C1B H1B 94.4 . . ?
Pb1 C1B H1B 94.4 . . ?
Si1B C2B H2B1 109.5 . . ?
Si1B C2B H2B2 109.5 . . ?
H2B1 C2B H2B2 109.5 . . ?
Si1B C2B H2B3 109.5 . . ?
H2B1 C2B H2B3 109.5 . . ?
H2B2 C2B H2B3 109.5 . . ?
Si1B C3B H3B1 109.5 . . ?
Si1B C3B H3B2 109.5 . . ?
H3B1 C3B H3B2 109.5 . . ?
Si1B C3B H3B3 109.5 . . ?
H3B1 C3B H3B3 109.5 . . ?
H3B2 C3B H3B3 109.5 . . ?
Si1B C4B H4B1 109.5 . . ?
Si1B C4B H4B2 109.5 . . ?
H4B1 C4B H4B2 109.5 . . ?
Si1B C4B H4B3 109.5 . . ?
H4B1 C4B H4B3 109.5 . . ?
H4B2 C4B H4B3 109.5 . . ?
C6B Si2B C1B 100.4(7) . . ?
C6B Si2B C7B 107.6(4) . . ?
C1B Si2B C7B 118.4(7) . . ?
C6B Si2B C5B 105.6(4) . . ?
C1B Si2B C5B 116.2(7) . . ?
C7B Si2B C5B 107.4(4) . . ?
Si2B C5B H5B1 109.5 . . ?
Si2B C5B H5B2 109.5 . . ?
H5B1 C5B H5B2 109.5 . . ?
Si2B C5B H5B3 109.5 . . ?
H5B1 C5B H5B3 109.5 . . ?
H5B2 C5B H5B3 109.5 . . ?
Si2B C6B H6B1 109.5 . . ?
Si2B C6B H6B2 109.5 . . ?
H6B1 C6B H6B2 109.5 . . ?
Si2B C6B H6B3 109.5 . . ?
H6B1 C6B H6B3 109.5 . . ?
H6B2 C6B H6B3 109.5 . . ?
Si2B C7B H7B1 109.5 . . ?
Si2B C7B H7B2 109.5 . . ?
H7B1 C7B H7B2 109.5 . . ?
Si2B C7B H7B3 109.5 . . ?
H7B1 C7B H7B3 109.5 . . ?
H7B2 C7B H7B3 109.5 . . ?
C30 N8 C60 105.1(4) . . ?
C30 N8 Pb1 127.9(3) . . ?
C60 N8 Pb1 126.8(3) . . ?
C24 N11 C12 115.7(4) . . ?
C24 N11 Pb1 126.6(3) . . ?
C12 N11 Pb1 117.2(3) . . ?
C17 C12 C13 122.7(5) . . ?
C17 C12 N11 120.4(5) . . ?
C13 C12 N11 116.9(5) . . ?
C14 C13 C12 116.6(6) . . ?
C14 C13 C18 121.1(6) . . ?
C12 C13 C18 122.1(5) . . ?
C15 C14 C13 121.7(7) . . ?
C15 C14 H14 119.2 . . ?
C13 C14 H14 119.2 . . ?
C14 C15 C16 120.5(6) . . ?
C14 C15 H15 119.8 . . ?
C16 C15 H15 119.8 . . ?
C15 C16 C17 121.5(6) . . ?
C15 C16 H16 119.3 . . ?
C17 C16 H16 119.3 . . ?
C16 C17 C12 116.9(6) . . ?
C16 C17 C21 121.0(6) . . ?
C12 C17 C21 122.0(5) . . ?
C19 C18 C13 113.8(6) . . ?
C19 C18 C20 110.3(6) . . ?
C13 C18 C20 111.4(6) . . ?
C19 C18 H18 107.0 . . ?
C13 C18 H18 107.0 . . ?
C20 C18 H18 107.0 . . ?
C18 C19 H19A 109.5 . . ?
C18 C19 H19B 109.5 . . ?
H19A C19 H19B 109.5 . . ?
C18 C19 H19C 109.5 . . ?
H19A C19 H19C 109.5 . . ?
H19B C19 H19C 109.5 . . ?
C18 C20 H20A 109.5 . . ?
C18 C20 H20B 109.5 . . ?
H20A C20 H20B 109.5 . . ?
C18 C20 H20C 109.5 . . ?
H20A C20 H20C 109.5 . . ?
H20B C20 H20C 109.5 . . ?
C17 C21 C22 113.6(6) . . ?
C17 C21 C23 113.2(6) . . ?
C22 C21 C23 107.1(6) . . ?
C17 C21 H21 107.5 . . ?
C22 C21 H21 107.5 . . ?
C23 C21 H21 107.5 . . ?
C21 C22 H22A 109.5 . . ?
C21 C22 H22B 109.5 . . ?
H22A C22 H22B 109.5 . . ?
C21 C22 H22C 109.5 . . ?
H22A C22 H22C 109.5 . . ?
H22B C22 H22C 109.5 . . ?
C21 C23 H23A 109.5 . . ?
C21 C23 H23B 109.5 . . ?
H23A C23 H23B 109.5 . . ?
C21 C23 H23C 109.5 . . ?
H23A C23 H23C 109.5 . . ?
H23B C23 H23C 109.5 . . ?
N11 C24 C25 127.9(5) . . ?
N11 C24 H24 116.0 . . ?
C25 C24 H24 116.0 . . ?
C26 C25 C30 118.3(5) . . ?
C26 C25 C24 115.3(4) . . ?
C30 C25 C24 126.2(5) . . ?
C25 C26 C27 124.9(5) . . ?
C25 C26 H26 117.5 . . ?
C27 C26 H26 117.5 . . ?
C28 C27 C26 116.5(5) . . ?
C28 C27 C31 123.7(5) . . ?
C26 C27 C31 119.9(5) . . ?
C27 C28 C29 120.1(5) . . ?
C27 C28 H28 119.9 . . ?
C29 C28 H28 119.9 . . ?
C28 C29 C30 123.5(4) . . ?
C28 C29 C59 131.1(5) . . ?
C30 C29 C59 105.3(4) . . ?
N8 C30 C29 112.1(4) . . ?
N8 C30 C25 131.1(5) . . ?
C29 C30 C25 116.6(4) . . ?
C34 C31 C27 109.7(5) . . ?
C34 C31 C32 108.8(5) . . ?
C27 C31 C32 112.2(4) . . ?
C34 C31 C33 108.4(5) . . ?
C27 C31 C33 109.2(5) . . ?
C32 C31 C33 108.5(5) . . ?
C31 C32 H32A 109.5 . . ?
C31 C32 H32B 109.5 . . ?
H32A C32 H32B 109.5 . . ?
C31 C32 H32C 109.5 . . ?
H32A C32 H32C 109.5 . . ?
H32B C32 H32C 109.5 . . ?
C31 C33 H33A 109.5 . . ?
C31 C33 H33B 109.5 . . ?
H33A C33 H33B 109.5 . . ?
C31 C33 H33C 109.5 . . ?
H33A C33 H33C 109.5 . . ?
H33B C33 H33C 109.5 . . ?
C31 C34 H34A 109.5 . . ?
C31 C34 H34B 109.5 . . ?
H34A C34 H34B 109.5 . . ?
C31 C34 H34C 109.5 . . ?
H34A C34 H34C 109.5 . . ?
H34B C34 H34C 109.5 . . ?
C54 N41 C42 115.6(4) . . ?
C54 N41 Pb1 123.3(3) . . ?
C42 N41 Pb1 119.5(3) . . ?
C43 C42 C47 121.6(5) . . ?
C43 C42 N41 119.1(5) . . ?
C47 C42 N41 119.3(5) . . ?
C42 C43 C44 117.6(6) . . ?
C42 C43 C48 123.2(5) . . ?
C44 C43 C48 119.1(6) . . ?
C45 C44 C43 121.1(7) . . ?
C45 C44 H44 119.4 . . ?
C43 C44 H44 119.4 . . ?
C44 C45 C46 120.6(6) . . ?
C44 C45 H45 119.7 . . ?
C46 C45 H45 119.7 . . ?
C45 C46 C47 121.0(6) . . ?
C45 C46 H46 119.5 . . ?
C47 C46 H46 119.5 . . ?
C46 C47 C42 118.0(6) . . ?
C46 C47 C51 120.6(6) . . ?
C42 C47 C51 121.4(5) . . ?
C49 C48 C43 110.6(5) . . ?
C49 C48 C50 111.7(6) . . ?
C43 C48 C50 111.2(6) . . ?
C49 C48 H48 107.7 . . ?
C43 C48 H48 107.7 . . ?
C50 C48 H48 107.7 . . ?
C48 C49 H49A 109.5 . . ?
C48 C49 H49B 109.5 . . ?
H49A C49 H49B 109.5 . . ?
C48 C49 H49C 109.5 . . ?
H49A C49 H49C 109.5 . . ?
H49B C49 H49C 109.5 . . ?
C48 C50 H50A 109.5 . . ?
C48 C50 H50B 109.5 . . ?
H50A C50 H50B 109.5 . . ?
C48 C50 H50C 109.5 . . ?
H50A C50 H50C 109.5 . . ?
H50B C50 H50C 109.5 . . ?
C52 C51 C47 113.2(6) . . ?
C52 C51 C53 107.2(6) . . ?
C47 C51 C53 112.4(6) . . ?
C52 C51 H51 108.0 . . ?
C47 C51 H51 108.0 . . ?
C53 C51 H51 108.0 . . ?
C51 C52 H52A 109.5 . . ?
C51 C52 H52B 109.5 . . ?
H52A C52 H52B 109.5 . . ?
C51 C52 H52C 109.5 . . ?
H52A C52 H52C 109.5 . . ?
H52B C52 H52C 109.5 . . ?
C51 C53 H53A 109.5 . . ?
C51 C53 H53B 109.5 . . ?
H53A C53 H53B 109.5 . . ?
C51 C53 H53C 109.5 . . ?
H53A C53 H53C 109.5 . . ?
H53B C53 H53C 109.5 . . ?
N41 C54 C55 128.2(5) . . ?
N41 C54 H54 115.9 . . ?
C55 C54 H54 115.9 . . ?
C56 C55 C60 117.4(5) . . ?
C56 C55 C54 114.6(5) . . ?
C60 C55 C54 127.9(5) . . ?
C57 C56 C55 125.0(5) . . ?
C57 C56 H56 117.5 . . ?
C55 C56 H56 117.5 . . ?
C58 C57 C56 116.5(5) . . ?
C58 C57 C61 123.6(5) . . ?
C56 C57 C61 119.9(5) . . ?
C57 C58 C59 120.8(5) . . ?
C57 C58 H58 119.6 . . ?
C59 C58 H58 119.6 . . ?
C58 C59 C60 122.5(5) . . ?
C58 C59 C29 131.3(5) . . ?
C60 C59 C29 106.1(4) . . ?
N8 C60 C59 111.4(4) . . ?
N8 C60 C55 130.8(5) . . ?
C59 C60 C55 117.8(4) . . ?
C64 C61 C62 108.4(5) . . ?
C64 C61 C57 112.1(5) . . ?
C62 C61 C57 109.1(5) . . ?
C64 C61 C63 108.4(5) . . ?
C62 C61 C63 109.5(5) . . ?
C57 C61 C63 109.3(5) . . ?
C61 C62 H62A 109.5 . . ?
C61 C62 H62B 109.5 . . ?
H62A C62 H62B 109.5 . . ?
C61 C62 H62C 109.5 . . ?
H62A C62 H62C 109.5 . . ?
H62B C62 H62C 109.5 . . ?
C61 C63 H63A 109.5 . . ?
C61 C63 H63B 109.5 . . ?
H63A C63 H63B 109.5 . . ?
C61 C63 H63C 109.5 . . ?
H63A C63 H63C 109.5 . . ?
H63B C63 H63C 109.5 . . ?
C61 C64 H64A 109.5 . . ?
C61 C64 H64B 109.5 . . ?
H64A C64 H64B 109.5 . . ?
C61 C64 H64C 109.5 . . ?
H64A C64 H64C 109.5 . . ?
H64B C64 H64C 109.5 . . ?

loop_
_geom_bond_atom_site_label_1
_geom_bond_atom_site_label_2
_geom_bond_distance
_geom_bond_site_symmetry_2
_geom_bond_publ_flag
Pb1 C1B 2.32(2) . ?
Pb1 N8 2.344(4) . ?
Pb1 C1A 2.36(2) . ?
Pb1 N11 2.623(4) . ?
Pb1 N41 2.652(4) . ?
Si1A C3A 1.853(9) . ?
Si1A C1A 1.86(2) . ?
Si1A C2A 1.865(9) . ?
Si1A C4A 1.868(8) . ?
C1A Si2A 1.87(2) . ?
C1A H1A 1.0000 . ?
C2A H2A1 0.9800 . ?
C2A H2A2 0.9800 . ?
C2A H2A3 0.9800 . ?
C3A H3A1 0.9800 . ?
C3A H3A2 0.9800 . ?
C3A H3A3 0.9800 . ?
C4A H4A1 0.9800 . ?
C4A H4A2 0.9800 . ?
C4A H4A3 0.9800 . ?
Si2A C6A 1.842(9) . ?
Si2A C7A 1.854(9) . ?
Si2A C5A 1.884(8) . ?
C5A H5A1 0.9800 . ?
C5A H5A2 0.9800 . ?
C5A H5A3 0.9800 . ?
C6A H6A1 0.9800 . ?
C6A H6A2 0.9800 . ?
C6A H6A3 0.9800 . ?
C7A H7A1 0.9800 . ?
C7A H7A2 0.9800 . ?
C7A H7A3 0.9800 . ?
Si1B C1B 1.82(2) . ?
Si1B C3B 1.853(9) . ?
Si1B C2B 1.865(9) . ?
Si1B C4B 1.868(8) . ?
C1B Si2B 1.85(2) . ?
C1B H1B 1.0000 . ?
C2B H2B1 0.9800 . ?
C2B H2B2 0.9800 . ?
C2B H2B3 0.9800 . ?
C3B H3B1 0.9800 . ?
C3B H3B2 0.9800 . ?
C3B H3B3 0.9800 . ?
C4B H4B1 0.9800 . ?
C4B H4B2 0.9800 . ?
C4B H4B3 0.9800 . ?
Si2B C6B 1.842(9) . ?
Si2B C7B 1.854(9) . ?
Si2B C5B 1.884(8) . ?
C5B H5B1 0.9800 . ?
C5B H5B2 0.9800 . ?
C5B H5B3 0.9800 . ?
C6B H6B1 0.9800 . ?
C6B H6B2 0.9800 . ?
C6B H6B3 0.9800 . ?
C7B H7B1 0.9800 . ?
C7B H7B2 0.9800 . ?
C7B H7B3 0.9800 . ?
N8 C30 1.378(6) . ?
N8 C60 1.394(6) . ?
N11 C24 1.269(7) . ?
N11 C12 1.449(6) . ?
C12 C17 1.397(8) . ?
C12 C13 1.400(8) . ?
C13 C14 1.397(8) . ?
C13 C18 1.501(9) . ?
C14 C15 1.356(11) . ?
C14 H14 0.9500 . ?
C15 C16 1.370(11) . ?
C15 H15 0.9500 . ?
C16 C17 1.389(8) . ?
C16 H16 0.9500 . ?
C17 C21 1.508(9) . ?
C18 C19 1.501(10) . ?
C18 C20 1.526(9) . ?
C18 H18 1.0000 . ?
C19 H19A 0.9800 . ?
C19 H19B 0.9800 . ?
C19 H19C 0.9800 . ?
C20 H20A 0.9800 . ?
C20 H20B 0.9800 . ?
C20 H20C 0.9800 . ?
C21 C22 1.510(10) . ?
C21 C23 1.541(10) . ?
C21 H21 1.0000 . ?
C22 H22A 0.9800 . ?
C22 H22B 0.9800 . ?
C22 H22C 0.9800 . ?
C23 H23A 0.9800 . ?
C23 H23B 0.9800 . ?
C23 H23C 0.9800 . ?
C24 C25 1.444(7) . ?
C24 H24 0.9500 . ?
C25 C26 1.392(7) . ?
C25 C30 1.429(7) . ?
C26 C27 1.409(7) . ?
C26 H26 0.9500 . ?
C27 C28 1.395(7) . ?
C27 C31 1.518(7) . ?
C28 C29 1.396(7) . ?
C28 H28 0.9500 . ?
C29 C30 1.416(7) . ?
C29 C59 1.436(7) . ?
C31 C34 1.518(8) . ?
C31 C32 1.524(7) . ?
C31 C33 1.541(8) . ?
C32 H32A 0.9800 . ?
C32 H32B 0.9800 . ?
C32 H32C 0.9800 . ?
C33 H33A 0.9800 . ?
C33 H33B 0.9800 . ?
C33 H33C 0.9800 . ?
C34 H34A 0.9800 . ?
C34 H34B 0.9800 . ?
C34 H34C 0.9800 . ?
N41 C54 1.265(6) . ?
N41 C42 1.451(6) . ?
C42 C43 1.390(8) . ?
C42 C47 1.407(8) . ?
C43 C44 1.403(8) . ?
C43 C48 1.519(8) . ?
C44 C45 1.362(10) . ?
C44 H44 0.9500 . ?
C45 C46 1.370(11) . ?
C45 H45 0.9500 . ?
C46 C47 1.384(9) . ?
C46 H46 0.9500 . ?
C47 C51 1.515(9) . ?
C48 C49 1.515(9) . ?
C48 C50 1.535(9) . ?
C48 H48 1.0000 . ?
C49 H49A 0.9800 . ?
C49 H49B 0.9800 . ?
C49 H49C 0.9800 . ?
C50 H50A 0.9800 . ?
C50 H50B 0.9800 . ?
C50 H50C 0.9800 . ?
C51 C52 1.505(10) . ?
C51 C53 1.521(10) . ?
C51 H51 1.0000 . ?
C52 H52A 0.9800 . ?
C52 H52B 0.9800 . ?
C52 H52C 0.9800 . ?
C53 H53A 0.9800 . ?
C53 H53B 0.9800 . ?
C53 H53C 0.9800 . ?
C54 C55 1.448(7) . ?
C54 H54 0.9500 . ?
C55 C56 1.404(7) . ?
C55 C60 1.419(7) . ?
C56 C57 1.395(7) . ?
C56 H56 0.9500 . ?
C57 C58 1.385(7) . ?
C57 C61 1.530(7) . ?
C58 C59 1.395(7) . ?
C58 H58 0.9500 . ?
C59 C60 1.409(7) . ?
C61 C64 1.525(8) . ?
C61 C62 1.527(9) . ?
C61 C63 1.542(9) . ?
C62 H62A 0.9800 . ?
C62 H62B 0.9800 . ?
C62 H62C 0.9800 . ?
C63 H63A 0.9800 . ?
C63 H63B 0.9800 . ?
C63 H63C 0.9800 . ?
C64 H64A 0.9800 . ?
C64 H64B 0.9800 . ?
C64 H64C 0.9800 . ?
